data_4316246
loop_
_publ_author_name
'Shyam Biswas'
'Markus Tonigold'
'Manfred Speldrich'
'Paul K\"ogerler'
'Matthias Weil'
'Dirk Volkmer'

_publ_contact_author_address
;Ulm University 
Institute of Inorganic Chemistry 2, Materials and Catalysis 
Albert-Einstein-Allee 11 
D-89081 Ulm 
Germany 
;
_publ_contact_author_email dirk.volkmer@uni-ulm.de
_publ_contact_author_fax '+49 (0)731/50-23039'
_publ_contact_author_name 'Professor Dirk Volkmer'
_publ_contact_author_phone '+49 (0)731/50-23921'
_publ_section_title
;
 Syntheses and Magnetostructural Investigations on Kuratowski-Type Homo-
 and Heteropentanuclear Coordination Compounds [MZn4Cl4(L)6] (MII= Zn, Fe,
 Co, Ni, or Cu; L = 5,6-Dimethyl-1,2,3-benzotriazolate) Represented by the
 Nonplanar K3,3 Graph
;
_journal_name_full 'Inorganic Chemistry'
_journal_page_first 7424
_journal_page_last 7434
_journal_paper_doi 10.1021/ic100749k
_journal_volume 49
_journal_year 2010
_chemical_formula_moiety 'C48 H48 Cl4 N18 Ni Zn4, 2(C6 H5 Br1) '
_chemical_formula_sum 'C60 H58 Br2 Cl4 N18 Ni Zn4'
_chemical_formula_weight 1653.05
_chemical_name_systematic
; Hexakis(\m~3~-5,6-dimethyl-benzotriazolato)-

tetrakis(chlorido-zinc(II))-nickel(II) bromobenzene disolvate

;
_space_group_IT_number 227
_symmetry_cell_setting cubic
_symmetry_Int_Tables_number 227
_symmetry_space_group_name_Hall '-F 4vw 2vw 3'
_symmetry_space_group_name_H-M 'F d -3 m :2'
_atom_sites_solution_hydrogens geom
_atom_sites_solution_primary direct
_atom_sites_solution_secondary difmap
_audit_creation_method SHELXL-97
_cell_angle_alpha 90.00
_cell_angle_beta 90.00
_cell_angle_gamma 90.00
_cell_formula_units_Z 8
_cell_length_a 23.7160(4)
_cell_length_b 23.7160(4)
_cell_length_c 23.7160(4)
_cell_measurement_reflns_used 54846
_cell_measurement_temperature 296(2)
_cell_measurement_theta_max 32.35
_cell_measurement_theta_min 2.43
_cell_volume 13339.0(4)
_computing_cell_refinement 'SAINT (Bruker, 2008)'
_computing_data_collection 'APEX2 (Bruker, 2008)'
_computing_data_reduction SAINT
_computing_molecular_graphics 'DIAMOND (Brandenburg & Putz, 2005)'
_computing_publication_material SHELXTL
_computing_structure_refinement 'SHELXL-97 (Sheldrick, 2008)'
_computing_structure_solution 'SHELXS-97 (Sheldrick, 2008)'
_diffrn_ambient_temperature 296(2)
_diffrn_measured_fraction_theta_full 0.998
_diffrn_measured_fraction_theta_max 0.998
_diffrn_measurement_device_type 'Bruker APEXII CCD diffractometer'
_diffrn_measurement_method '\w- and \f-scans'
_diffrn_radiation_monochromator graphite
_diffrn_radiation_probe x-ray
_diffrn_radiation_type MoK\a
_diffrn_radiation_wavelength 0.71073
_diffrn_reflns_av_R_equivalents 0.0483
_diffrn_reflns_av_sigmaI/netI 0.0102
_diffrn_reflns_limit_h_max 35
_diffrn_reflns_limit_h_min -35
_diffrn_reflns_limit_k_max 35
_diffrn_reflns_limit_k_min -35
_diffrn_reflns_limit_l_max 34
_diffrn_reflns_limit_l_min -28
_diffrn_reflns_number 54846
_diffrn_reflns_theta_full 32.35
_diffrn_reflns_theta_max 32.35
_diffrn_reflns_theta_min 2.43
_diffrn_source 'fine-focus sealed tube'
_diffrn_standards_number 0
_exptl_absorpt_coefficient_mu 3.107
_exptl_absorpt_correction_T_max 0.5226
_exptl_absorpt_correction_T_min 0.4009
_exptl_absorpt_correction_type multi-scan
_exptl_absorpt_process_details
;

SADABS (Bruker, 2008)

;
_exptl_crystal_colour 'light blue'
_exptl_crystal_density_diffrn 1.646
_exptl_crystal_density_method 'not measured'
_exptl_crystal_description 'truncated octahedron'
_exptl_crystal_F_000 6640
_exptl_crystal_size_max 0.36
_exptl_crystal_size_mid 0.36
_exptl_crystal_size_min 0.24
_refine_diff_density_max 0.595
_refine_diff_density_min -0.453
_refine_diff_density_rms 0.068
_refine_ls_extinction_method none
_refine_ls_goodness_of_fit_ref 1.172
_refine_ls_hydrogen_treatment constr
_refine_ls_matrix_type full
_refine_ls_number_parameters 55
_refine_ls_number_reflns 1182
_refine_ls_number_restraints 0
_refine_ls_restrained_S_all 1.172
_refine_ls_R_factor_all 0.0573
_refine_ls_R_factor_gt 0.0362
_refine_ls_shift/su_max 0.001
_refine_ls_shift/su_mean 0.000
_refine_ls_structure_factor_coef Fsqd
_refine_ls_weighting_details 'calc w=1/[\s^2^(Fo^2^)+(0.0276P)^2^+72.3040P] where P=(Fo^2^+2Fc^2^)/3'
_refine_ls_weighting_scheme calc
_refine_ls_wR_factor_gt 0.0797
_refine_ls_wR_factor_ref 0.0994
_reflns_number_gt 922
_reflns_number_total 1182
_reflns_threshold_expression >2sigma(I)
_cod_data_source_file ic100749k_si_002_1.cif
_cod_data_source_block 4bNi
_cod_original_sg_symbol_H-M 'F d -3 m'
_cod_database_code 4316246

loop_
_symmetry_equiv_pos_as_xyz
'x, y, z'
'-x+3/4, -y+1/4, z+1/2'
'-x+1/4, y+1/2, -z+3/4'
'x+1/2, -y+3/4, -z+1/4'
'z, x, y'
'z+1/2, -x+3/4, -y+1/4'
'-z+3/4, -x+1/4, y+1/2'
'-z+1/4, x+1/2, -y+3/4'
'y, z, x'
'-y+1/4, z+1/2, -x+3/4'
'y+1/2, -z+3/4, -x+1/4'
'-y+3/4, -z+1/4, x+1/2'
'y+3/4, x+1/4, -z+1/2'
'-y, -x, -z'
'y+1/4, -x+1/2, z+3/4'
'-y+1/2, x+3/4, z+1/4'
'x+3/4, z+1/4, -y+1/2'
'-x+1/2, z+3/4, y+1/4'
'-x, -z, -y'
'x+1/4, -z+1/2, y+3/4'
'z+3/4, y+1/4, -x+1/2'
'z+1/4, -y+1/2, x+3/4'
'-z+1/2, y+3/4, x+1/4'
'-z, -y, -x'
'x, y+1/2, z+1/2'
'-x+3/4, -y+3/4, z+1'
'-x+1/4, y+1, -z+5/4'
'x+1/2, -y+5/4, -z+3/4'
'z, x+1/2, y+1/2'
'z+1/2, -x+5/4, -y+3/4'
'-z+3/4, -x+3/4, y+1'
'-z+1/4, x+1, -y+5/4'
'y, z+1/2, x+1/2'
'-y+1/4, z+1, -x+5/4'
'y+1/2, -z+5/4, -x+3/4'
'-y+3/4, -z+3/4, x+1'
'y+3/4, x+3/4, -z+1'
'-y, -x+1/2, -z+1/2'
'y+1/4, -x+1, z+5/4'
'-y+1/2, x+5/4, z+3/4'
'x+3/4, z+3/4, -y+1'
'-x+1/2, z+5/4, y+3/4'
'-x, -z+1/2, -y+1/2'
'x+1/4, -z+1, y+5/4'
'z+3/4, y+3/4, -x+1'
'z+1/4, -y+1, x+5/4'
'-z+1/2, y+5/4, x+3/4'
'-z, -y+1/2, -x+1/2'
'x+1/2, y, z+1/2'
'-x+5/4, -y+1/4, z+1'
'-x+3/4, y+1/2, -z+5/4'
'x+1, -y+3/4, -z+3/4'
'z+1/2, x, y+1/2'
'z+1, -x+3/4, -y+3/4'
'-z+5/4, -x+1/4, y+1'
'-z+3/4, x+1/2, -y+5/4'
'y+1/2, z, x+1/2'
'-y+3/4, z+1/2, -x+5/4'
'y+1, -z+3/4, -x+3/4'
'-y+5/4, -z+1/4, x+1'
'y+5/4, x+1/4, -z+1'
'-y+1/2, -x, -z+1/2'
'y+3/4, -x+1/2, z+5/4'
'-y+1, x+3/4, z+3/4'
'x+5/4, z+1/4, -y+1'
'-x+1, z+3/4, y+3/4'
'-x+1/2, -z, -y+1/2'
'x+3/4, -z+1/2, y+5/4'
'z+5/4, y+1/4, -x+1'
'z+3/4, -y+1/2, x+5/4'
'-z+1, y+3/4, x+3/4'
'-z+1/2, -y, -x+1/2'
'x+1/2, y+1/2, z'
'-x+5/4, -y+3/4, z+1/2'
'-x+3/4, y+1, -z+3/4'
'x+1, -y+5/4, -z+1/4'
'z+1/2, x+1/2, y'
'z+1, -x+5/4, -y+1/4'
'-z+5/4, -x+3/4, y+1/2'
'-z+3/4, x+1, -y+3/4'
'y+1/2, z+1/2, x'
'-y+3/4, z+1, -x+3/4'
'y+1, -z+5/4, -x+1/4'
'-y+5/4, -z+3/4, x+1/2'
'y+5/4, x+3/4, -z+1/2'
'-y+1/2, -x+1/2, -z'
'y+3/4, -x+1, z+3/4'
'-y+1, x+5/4, z+1/4'
'x+5/4, z+3/4, -y+1/2'
'-x+1, z+5/4, y+1/4'
'-x+1/2, -z+1/2, -y'
'x+3/4, -z+1, y+3/4'
'z+5/4, y+3/4, -x+1/2'
'z+3/4, -y+1, x+3/4'
'-z+1, y+5/4, x+1/4'
'-z+1/2, -y+1/2, -x'
'-x, -y, -z'
'x-3/4, y-1/4, -z-1/2'
'x-1/4, -y-1/2, z-3/4'
'-x-1/2, y-3/4, z-1/4'
'-z, -x, -y'
'-z-1/2, x-3/4, y-1/4'
'z-3/4, x-1/4, -y-1/2'
'z-1/4, -x-1/2, y-3/4'
'-y, -z, -x'
'y-1/4, -z-1/2, x-3/4'
'-y-1/2, z-3/4, x-1/4'
'y-3/4, z-1/4, -x-1/2'
'-y-3/4, -x-1/4, z-1/2'
'y, x, z'
'-y-1/4, x-1/2, -z-3/4'
'y-1/2, -x-3/4, -z-1/4'
'-x-3/4, -z-1/4, y-1/2'
'x-1/2, -z-3/4, -y-1/4'
'x, z, y'
'-x-1/4, z-1/2, -y-3/4'
'-z-3/4, -y-1/4, x-1/2'
'-z-1/4, y-1/2, -x-3/4'
'z-1/2, -y-3/4, -x-1/4'
'z, y, x'
'-x, -y+1/2, -z+1/2'
'x-3/4, y+1/4, -z'
'x-1/4, -y, z-1/4'
'-x-1/2, y-1/4, z+1/4'
'-z, -x+1/2, -y+1/2'
'-z-1/2, x-1/4, y+1/4'
'z-3/4, x+1/4, -y'
'z-1/4, -x, y-1/4'
'-y, -z+1/2, -x+1/2'
'y-1/4, -z, x-1/4'
'-y-1/2, z-1/4, x+1/4'
'y-3/4, z+1/4, -x'
'-y-3/4, -x+1/4, z'
'y, x+1/2, z+1/2'
'-y-1/4, x, -z-1/4'
'y-1/2, -x-1/4, -z+1/4'
'-x-3/4, -z+1/4, y'
'x-1/2, -z-1/4, -y+1/4'
'x, z+1/2, y+1/2'
'-x-1/4, z, -y-1/4'
'-z-3/4, -y+1/4, x'
'-z-1/4, y, -x-1/4'
'z-1/2, -y-1/4, -x+1/4'
'z, y+1/2, x+1/2'
'-x+1/2, -y, -z+1/2'
'x-1/4, y-1/4, -z'
'x+1/4, -y-1/2, z-1/4'
'-x, y-3/4, z+1/4'
'-z+1/2, -x, -y+1/2'
'-z, x-3/4, y+1/4'
'z-1/4, x-1/4, -y'
'z+1/4, -x-1/2, y-1/4'
'-y+1/2, -z, -x+1/2'
'y+1/4, -z-1/2, x-1/4'
'-y, z-3/4, x+1/4'
'y-1/4, z-1/4, -x'
'-y-1/4, -x-1/4, z'
'y+1/2, x, z+1/2'
'-y+1/4, x-1/2, -z-1/4'
'y, -x-3/4, -z+1/4'
'-x-1/4, -z-1/4, y'
'x, -z-3/4, -y+1/4'
'x+1/2, z, y+1/2'
'-x+1/4, z-1/2, -y-1/4'
'-z-1/4, -y-1/4, x'
'-z+1/4, y-1/2, -x-1/4'
'z, -y-3/4, -x+1/4'
'z+1/2, y, x+1/2'
'-x+1/2, -y+1/2, -z'
'x-1/4, y+1/4, -z-1/2'
'x+1/4, -y, z-3/4'
'-x, y-1/4, z-1/4'
'-z+1/2, -x+1/2, -y'
'-z, x-1/4, y-1/4'
'z-1/4, x+1/4, -y-1/2'
'z+1/4, -x, y-3/4'
'-y+1/2, -z+1/2, -x'
'y+1/4, -z, x-3/4'
'-y, z-1/4, x-1/4'
'y-1/4, z+1/4, -x-1/2'
'-y-1/4, -x+1/4, z-1/2'
'y+1/2, x+1/2, z'
'-y+1/4, x, -z-3/4'
'y, -x-1/4, -z-1/4'
'-x-1/4, -z+1/4, y-1/2'
'x, -z-1/4, -y-1/4'
'x+1/2, z+1/2, y'
'-x+1/4, z, -y-3/4'
'-z-1/4, -y+1/4, x-1/2'
'-z+1/4, y, -x-3/4'
'z, -y-1/4, -x-1/4'
'z+1/2, y+1/2, x'

loop_
_atom_site_label
_atom_site_type_symbol
_atom_site_fract_x
_atom_site_fract_y
_atom_site_fract_z
_atom_site_U_iso_or_equiv
_atom_site_adp_type
_atom_site_occupancy
_atom_site_symmetry_multiplicity
_atom_site_calc_flag
_atom_site_refinement_flags
_atom_site_disorder_assembly
_atom_site_disorder_group
Ni1 Ni 0.1250 0.1250 0.6250 0.0290(3) Uani 1 24 d S . .
Zn1 Zn 0.211426(14) 0.211426(14) 0.711426(14) 0.03297(16) Uani 1 6 d S . .
Cl1 Cl 0.26450(3) 0.26450(3) 0.76450(3) 0.0562(4) Uani 1 6 d S . .
N1 N 0.15750(7) 0.15750(7) 0.74828(10) 0.0360(5) Uani 1 2 d S . .
N2 N 0.1250 0.1250 0.71591(14) 0.0319(7) Uani 1 4 d S . .
C1 C 0.14568(9) 0.14568(9) 0.80298(13) 0.0389(6) Uani 1 2 d S . .
C2 C 0.16768(10) 0.16768(10) 0.85384(13) 0.0470(8) Uani 1 2 d S . .
H2 H 0.1954 0.1954 0.8538 0.056 Uiso 1 2 calc SR . .
C3 C 0.14644(11) 0.14644(11) 0.90319(14) 0.0495(8) Uani 1 2 d S . .
C4 C 0.16814(13) 0.16814(13) 0.95893(15) 0.0648(11) Uani 1 2 d S . .
H4A H 0.1932 0.1408 0.9752 0.097 Uiso 0.50 1 calc PR . .
H4B H 0.1370 0.1745 0.9840 0.097 Uiso 0.50 1 calc PR . .
H4C H 0.1880 0.2029 0.9531 0.097 Uiso 0.50 1 calc PR . .
C5 C 0.2268(3) 0.0232(3) 0.7982(3) 0.157(4) Uani 1 2 d S . .
H5 H 0.2123 0.0377 0.8317 0.188 Uiso 0.83 2 calc SPR A 1
Br1 Br 0.21214(7) 0.03786(7) 0.85780(15) 0.0711(7) Uani 0.17 2 d SP B 2

loop_
_atom_site_aniso_label
_atom_site_aniso_U_11
_atom_site_aniso_U_22
_atom_site_aniso_U_33
_atom_site_aniso_U_23
_atom_site_aniso_U_13
_atom_site_aniso_U_12
Ni1 0.0290(3) 0.0290(3) 0.0290(3) 0.000 0.000 0.000
Zn1 0.03297(16) 0.03297(16) 0.03297(16) -0.00231(12) -0.00231(12) -0.00231(12)
Cl1 0.0562(4) 0.0562(4) 0.0562(4) -0.0132(3) -0.0132(3) -0.0132(3)
N1 0.0388(8) 0.0388(8) 0.0306(11) -0.0002(6) -0.0002(6) -0.0060(10)
N2 0.0337(10) 0.0337(10) 0.0283(15) 0.000 0.000 -0.0048(13)
C1 0.0426(10) 0.0426(10) 0.0315(14) -0.0002(8) -0.0002(8) -0.0047(12)
C2 0.0531(12) 0.0531(12) 0.0350(15) -0.0034(9) -0.0034(9) -0.0151(15)
C3 0.0579(13) 0.0579(13) 0.0326(16) -0.0032(9) -0.0032(9) -0.0090(16)
C4 0.0793(18) 0.0793(18) 0.0358(18) -0.0062(11) -0.0062(11) -0.018(2)
C5 0.174(7) 0.174(7) 0.123(6) 0.046(3) -0.046(3) 0.053(6)
Br1 0.0648(10) 0.0648(10) 0.084(2) 0.0055(8) -0.0055(8) 0.0248(12)

loop_
_atom_type_symbol
_atom_type_description
_atom_type_scat_dispersion_real
_atom_type_scat_dispersion_imag
_atom_type_scat_source
C C 0.0033 0.0016 'International Tables Vol C Tables 4.2.6.8 and 6.1.1.4'
H H 0.0000 0.0000 'International Tables Vol C Tables 4.2.6.8 and 6.1.1.4'
N N 0.0061 0.0033 'International Tables Vol C Tables 4.2.6.8 and 6.1.1.4'
Cl Cl 0.1484 0.1585 'International Tables Vol C Tables 4.2.6.8 and 6.1.1.4'
Ni Ni 0.3393 1.1124 'International Tables Vol C Tables 4.2.6.8 and 6.1.1.4'
Zn Zn 0.2839 1.4301 'International Tables Vol C Tables 4.2.6.8 and 6.1.1.4'
Br Br -0.2901 2.4595 'International Tables Vol C Tables 4.2.6.8 and 6.1.1.4'

loop_
_geom_angle_atom_site_label_1
_geom_angle_atom_site_label_2
_geom_angle_atom_site_label_3
_geom_angle
_geom_angle_site_symmetry_1
_geom_angle_site_symmetry_3
_geom_angle_publ_flag
N2 Ni1 N2 90.0 33_545 . ?
N2 Ni1 N2 90.0 33_545 27_545 ?
N2 Ni1 N2 180.0 . 27_545 ?
N2 Ni1 N2 90.000(1) 33_545 53_455 ?
N2 Ni1 N2 90.0 . 53_455 ?
N2 Ni1 N2 90.0 27_545 53_455 ?
N2 Ni1 N2 90.0 33_545 7 ?
N2 Ni1 N2 90.0 . 7 ?
N2 Ni1 N2 90.0 27_545 7 ?
N2 Ni1 N2 180.0 53_455 7 ?
N2 Ni1 N2 180.0 33_545 59_455 ?
N2 Ni1 N2 90.0 . 59_455 ?
N2 Ni1 N2 90.0 27_545 59_455 ?
N2 Ni1 N2 90.0 53_455 59_455 ?
N2 Ni1 N2 90.000(1) 7 59_455 ?
N1 Zn1 N1 98.56(9) 33_545 . ?
N1 Zn1 N1 98.56(9) 33_545 53_455 ?
N1 Zn1 N1 98.56(9) . 53_455 ?
N1 Zn1 Cl1 118.94(7) 33_545 . ?
N1 Zn1 Cl1 118.94(7) . . ?
N1 Zn1 Cl1 118.94(7) 53_455 . ?
N2 N1 C1 108.2(2) . . ?
N2 N1 Zn1 119.05(19) . . ?
C1 N1 Zn1 132.8(2) . . ?
N1 N2 N1 109.7(3) . 50_454 ?
N1 N2 Ni1 125.16(15) . . ?
N1 N2 Ni1 125.16(15) 50_454 . ?
N1 C1 C1 107.00(17) . 50_454 ?
N1 C1 C2 131.5(3) . . ?
C1 C1 C2 121.46(19) 50_454 . ?
C3 C2 C1 117.2(3) . . ?
C2 C3 C3 121.3(2) . 50_454 ?
C2 C3 C4 119.9(3) . . ?
C3 C3 C4 118.8(2) 50_454 . ?
C5 C5 C5 119.89(8) 132_646 174_656 ?
C5 C5 Br1 119.3(3) 132_646 . ?
C5 C5 Br1 119.3(3) 174_656 . ?

loop_
_geom_bond_atom_site_label_1
_geom_bond_atom_site_label_2
_geom_bond_distance
_geom_bond_site_symmetry_2
_geom_bond_publ_flag
Ni1 N2 2.156(3) 33_545 ?
Ni1 N2 2.156(3) . ?
Ni1 N2 2.156(3) 27_545 ?
Ni1 N2 2.156(3) 53_455 ?
Ni1 N2 2.156(3) 7 ?
Ni1 N2 2.156(3) 59_455 ?
Zn1 N1 2.009(2) 33_545 ?
Zn1 N1 2.009(2) . ?
Zn1 N1 2.009(2) 53_455 ?
Zn1 Cl1 2.1803(15) . ?
N1 N2 1.333(3) . ?
N1 C1 1.357(4) . ?
N2 N1 1.333(3) 50_454 ?
C1 C1 1.387(6) 50_454 ?
C1 C2 1.414(4) . ?
C2 C3 1.370(5) . ?
C3 C3 1.438(7) 50_454 ?
C3 C4 1.509(5) . ?
C5 C5 1.383(9) 132_646 ?
C5 C5 1.383(8) 174_656 ?
C5 Br1 1.497(9) . ?
